data_2223936
loop_
_publ_author_name
'van Tonder, Johannes H.'
'Bezuidenhoudt, Barend C. B.'
'Janse van Rensburg, J. Marthinus'

_publ_section_title
;
 Tricarbonyl(\h^6^-flavone)chromium(0)
;
_journal_coeditor_code NG2657
_journal_issue 11
_journal_name_full 'Acta Crystallographica Section E'
_journal_page_first m1346
_journal_paper_doi 10.1107/S1600536809040525
_journal_volume 65
_journal_year 2009
_chemical_formula_iupac '[Cr (C15 H10 O2) (C O)3]'
_chemical_formula_moiety 'C18 H10 Cr O5'
_chemical_formula_sum 'C18 H10 Cr O5'
_chemical_formula_weight 358.26
_chemical_name_systematic
;
Tricarbonyl(\h^6^-flavone)chromium(0)
;
_space_group_IT_number 2
_symmetry_cell_setting triclinic
_symmetry_space_group_name_Hall '-P 1'
_symmetry_space_group_name_H-M 'P -1'
_audit_creation_method 'WinGX routine CIF_UPDATE'
_cell_angle_alpha 78.5450(10)
_cell_angle_beta 79.5540(10)
_cell_angle_gamma 70.0050(10)
_cell_formula_units_Z 2
_cell_length_a 7.2853(2)
_cell_length_b 9.6427(3)
_cell_length_c 11.6466(4)
_cell_measurement_reflns_used 3694
_cell_measurement_temperature 173(2)
_cell_measurement_theta_max 28.2
_cell_measurement_theta_min 2.27
_cell_volume 747.81(4)
_computing_cell_refinement 'SAINT-Plus (Bruker, 2004)'
_computing_data_collection 'APEX2 (Bruker, 2005)'
_computing_data_reduction 'SAINT-Plus (Bruker, 2004)'
_computing_molecular_graphics 'DIAMOND (Brandenburg & Putz, 2005)'
_computing_publication_material 'WinGX (Farrugia, 1999)'
_computing_structure_refinement 'SHELXL97 (Sheldrick, 2008)'
_computing_structure_solution 'SIR97 (Altomare <i>et al.</i>,  1999)'
_diffrn_ambient_temperature 173(2)
_diffrn_measured_fraction_theta_full 0.998
_diffrn_measured_fraction_theta_max 0.998
_diffrn_measurement_device_type 'Bruker APEXII CCD'
_diffrn_measurement_method '\f and \w'
_diffrn_radiation_monochromator graphite
_diffrn_radiation_type MoK\a
_diffrn_radiation_wavelength 0.71073
_diffrn_reflns_av_R_equivalents 0.0218
_diffrn_reflns_limit_h_max 8
_diffrn_reflns_limit_h_min -9
_diffrn_reflns_limit_k_max 12
_diffrn_reflns_limit_k_min -12
_diffrn_reflns_limit_l_max 14
_diffrn_reflns_limit_l_min -15
_diffrn_reflns_number 8083
_diffrn_reflns_theta_full 28
_diffrn_reflns_theta_max 28
_diffrn_reflns_theta_min 1.8
_diffrn_standards_number 0
_exptl_absorpt_coefficient_mu 0.791
_exptl_absorpt_correction_T_max 0.8643
_exptl_absorpt_correction_T_min 0.7174
_exptl_absorpt_correction_type multi-scan
_exptl_absorpt_process_details '(SADABS; Bruker, 2004)'
_exptl_crystal_colour orange
_exptl_crystal_density_diffrn 1.591
_exptl_crystal_density_method 'not measured'
_exptl_crystal_description irregular
_exptl_crystal_F_000 364
_exptl_crystal_size_max 0.45
_exptl_crystal_size_mid 0.32
_exptl_crystal_size_min 0.19
_refine_diff_density_max 0.515
_refine_diff_density_min -0.546
_refine_ls_extinction_method none
_refine_ls_goodness_of_fit_ref 1.061
_refine_ls_hydrogen_treatment constr
_refine_ls_matrix_type full
_refine_ls_number_parameters 205
_refine_ls_number_reflns 3600
_refine_ls_number_restraints 0
_refine_ls_restrained_S_all 1.061
_refine_ls_R_factor_gt 0.0366
_refine_ls_shift/su_max 0.001
_refine_ls_structure_factor_coef Fsqd
_refine_ls_weighting_details 'calc w=1/[\s^2^(Fo^2^)+(0.0513P)^2^+0.3895P] where P=(Fo^2^+2Fc^2^)/3'
_refine_ls_weighting_scheme calc
_refine_ls_wR_factor_ref 0.1046
_reflns_number_gt 3062
_reflns_number_total 3600
_reflns_threshold_expression I>2\s(I)
_cod_data_source_file ng2657.cif
_cod_data_source_block I
_cod_depositor_comments
;
The following automatic conversions were performed:
'_symmetry_cell_setting' value 'Triclinic' changed to 'triclinic'
according to '/home/saulius/struct/CIF-dictionaries/cif_core.dic'
dictionary named 'cif_core.dic' version 2.4.1 from 2010-06-29.

Automatic conversion script
Id: cif_fix_enum 1527 2010-12-29 10:47:43Z saulius 

The following automatic conversions were performed:

'_symmetry_cell_setting' value 'Triclinic' changed to 'triclinic'
according to /home/saulius/struct/CIF-dictionaries/cif_core.dic
dictionary named 'cif_core.dic' version 2.4.1 from 2010-06-29.

Automatic conversion script
Id: cif_fix_values 1715 2011-07-08 13:25:40Z adriana 
;
_cod_database_code 2223936
_cod_database_fobs_code 2223936

loop_
_symmetry_equiv_pos_as_xyz
'x, y, z'
'-x, -y, -z'

loop_
_atom_site_type_symbol
_atom_site_label
_atom_site_fract_x
_atom_site_fract_y
_atom_site_fract_z
_atom_site_U_iso_or_equiv
_atom_site_adp_type
_atom_site_calc_flag
_atom_site_refinement_flags
_atom_site_occupancy
_atom_site_disorder_assembly
_atom_site_disorder_group
Cr Cr 0.44722(4) 0.35008(3) 0.85182(3) 0.02434(11) Uani d . 1 . .
O O5 0.6342(2) 0.24078(16) 0.52790(12) 0.0282(3) Uani d . 1 . .
O O4 1.1793(2) 0.29078(17) 0.44675(15) 0.0349(4) Uani d . 1 . .
O O3 0.2698(2) 0.3373(2) 1.10514(14) 0.0421(4) Uani d . 1 . .
C C2 0.6832(3) 0.3367(2) 0.57827(16) 0.0241(4) Uani d . 1 . .
C C3 0.8617(3) 0.3562(2) 0.55295(18) 0.0267(4) Uani d . 1 . .
H H3 0.8879 0.4247 0.591 0.032 Uiso calc R 1 . .
C C10 0.9548(3) 0.1789(2) 0.41199(17) 0.0249(4) Uani d . 1 . .
C C13 0.3382(3) 0.3412(2) 1.00763(19) 0.0292(3) Uani d . 1 . .
O O1 0.4968(3) 0.02553(19) 0.86574(17) 0.0499(5) Uani d . 1 . .
C C9 0.7671(3) 0.1667(2) 0.44291(18) 0.0273(4) Uani d . 1 . .
C C12 0.6912(3) 0.2990(2) 0.90154(18) 0.0292(3) Uani d . 1 . .
O O2 0.8445(2) 0.26801(19) 0.93196(16) 0.0425(3) Uani d . 1 . .
C C5 1.0793(3) 0.1028(2) 0.32237(19) 0.0311(4) Uani d . 1 . .
H H5 1.2083 0.1097 0.2999 0.037 Uiso calc R 1 . .
C C2' 0.5336(3) 0.5228(2) 0.72042(18) 0.0278(4) Uani d . 1 . .
H H2' 0.653 0.5461 0.7082 0.033 Uiso calc R 1 . .
C C1' 0.5171(3) 0.4148(2) 0.65939(17) 0.0257(4) Uani d . 1 . .
C C4 1.0145(3) 0.2762(2) 0.46978(17) 0.0255(4) Uani d . 1 . .
C C6' 0.3370(3) 0.3817(2) 0.68058(18) 0.0306(4) Uani d . 1 . .
H H6' 0.3226 0.3099 0.6406 0.037 Uiso calc R 1 . .
C C11 0.4775(3) 0.1501(2) 0.86148(18) 0.02916(17) Uani d . 1 . .
C C3' 0.3758(3) 0.5956(2) 0.79855(19) 0.0317(5) Uani d . 1 . .
H H3' 0.3872 0.67 0.8369 0.038 Uiso calc R 1 . .
C C8 0.7000(4) 0.0807(2) 0.3874(2) 0.0348(5) Uani d . 1 . .
H H8 0.5712 0.0733 0.4094 0.042 Uiso calc R 1 . .
C C4' 0.2009(3) 0.5587(3) 0.8202(2) 0.0354(5) Uani d . 1 . .
H H4' 0.0964 0.6049 0.876 0.042 Uiso calc R 1 . .
C C5' 0.1799(3) 0.4541(3) 0.7601(2) 0.0361(5) Uani d . 1 . .
H H5' 0.0597 0.4319 0.7728 0.043 Uiso calc R 1 . .
C C7 0.8262(4) 0.0070(3) 0.3002(2) 0.0398(5) Uani d . 1 . .
H H7 0.7839 -0.0528 0.2617 0.048 Uiso calc R 1 . .
C C6 1.0148(4) 0.0180(2) 0.2667(2) 0.0381(5) Uani d . 1 . .
H H6 1.099 -0.0332 0.2055 0.046 Uiso calc R 1 . .

loop_
_atom_site_aniso_label
_atom_site_aniso_U_11
_atom_site_aniso_U_22
_atom_site_aniso_U_33
_atom_site_aniso_U_12
_atom_site_aniso_U_13
_atom_site_aniso_U_23
Cr 0.01993(17) 0.02901(19) 0.02080(17) -0.00703(13) -0.00249(12) 0.00247(12)
O5 0.0261(7) 0.0341(7) 0.0279(7) -0.0153(6) -0.0025(6) -0.0027(6)
O4 0.0274(8) 0.0387(8) 0.0435(9) -0.0175(7) 0.0046(7) -0.0124(7)
O3 0.0351(9) 0.0547(10) 0.0292(8) -0.0129(8) 0.0047(7) -0.0001(7)
C2 0.0270(10) 0.0263(9) 0.0193(9) -0.0107(8) -0.0069(8) 0.0040(7)
C3 0.0283(10) 0.0280(10) 0.0264(10) -0.0130(8) -0.0034(8) -0.0029(8)
C10 0.0284(10) 0.0215(9) 0.0242(9) -0.0093(8) -0.0069(8) 0.0033(7)
C13 0.0240(7) 0.0315(7) 0.0279(7) -0.0069(6) -0.0014(6) 0.0000(6)
O1 0.0698(13) 0.0385(9) 0.0470(10) -0.0233(9) -0.0162(10) 0.0000(8)
C9 0.0333(11) 0.0253(9) 0.0247(9) -0.0127(8) -0.0075(8) 0.0030(8)
C12 0.0240(7) 0.0315(7) 0.0279(7) -0.0069(6) -0.0014(6) 0.0000(6)
O2 0.0299(6) 0.0450(6) 0.0502(6) -0.0059(7) -0.0131(7) -0.0045(8)
C5 0.0355(11) 0.0258(10) 0.0305(10) -0.0085(9) -0.0039(9) -0.0034(8)
C2' 0.0260(10) 0.0272(10) 0.0264(10) -0.0083(8) -0.0029(8) 0.0044(8)
C1' 0.0222(9) 0.0312(10) 0.0199(9) -0.0083(8) -0.0037(7) 0.0052(7)
C4 0.0284(10) 0.0241(9) 0.0244(9) -0.0116(8) -0.0020(8) 0.0001(7)
C6' 0.0258(10) 0.0405(12) 0.0239(10) -0.0111(9) -0.0070(8) 0.0036(8)
C11 0.0240(2) 0.03146(19) 0.02793(16) -0.0069(6) -0.0014(6) 0.0000(6)
C3' 0.0316(11) 0.0271(10) 0.0284(10) -0.0026(8) -0.0039(9) 0.0022(8)
C8 0.0392(12) 0.0337(11) 0.0379(12) -0.0180(10) -0.0123(10) -0.0014(9)
C4' 0.0249(11) 0.0385(12) 0.0302(11) 0.0005(9) -0.0026(9) 0.0039(9)
C5' 0.0190(10) 0.0506(13) 0.0312(11) -0.0079(9) -0.0061(8) 0.0081(10)
C7 0.0534(15) 0.0326(11) 0.0410(13) -0.0176(11) -0.0167(11) -0.0055(10)
C6 0.0457(14) 0.0303(11) 0.0368(12) -0.0072(10) -0.0060(10) -0.0095(9)

loop_
_atom_type_symbol
_atom_type_description
_atom_type_scat_dispersion_real
_atom_type_scat_dispersion_imag
_atom_type_scat_source
C C 0.0033 0.0016 'International Tables Vol C Tables 4.2.6.8 and 6.1.1.4'
H H 0 0 'International Tables Vol C Tables 4.2.6.8 and 6.1.1.4'
O O 0.0106 0.006 'International Tables Vol C Tables 4.2.6.8 and 6.1.1.4'
Cr Cr 0.3209 0.6236 'International Tables Vol C Tables 4.2.6.8 and 6.1.1.4'

loop_
_geom_angle_atom_site_label_1
_geom_angle_atom_site_label_2
_geom_angle_atom_site_label_3
_geom_angle_site_symmetry_1
_geom_angle_site_symmetry_3
_geom_angle
_geom_angle_publ_flag
C13 Cr C12 . . 88.71(9) ?
C13 Cr C11 . . 88.80(9) ?
C12 Cr C11 . . 89.60(9) ?
C13 Cr C2' . . 134.26(9) ?
C12 Cr C2' . . 86.71(8) ?
C11 Cr C2' . . 136.58(9) ?
C13 Cr C4' . . 85.97(9) ?
C12 Cr C4' . . 135.57(9) ?
C11 Cr C4' . . 134.24(9) ?
C2' Cr C4' . . 66.83(8) ?
C13 Cr C6' . . 135.41(9) ?
C12 Cr C6' . . 135.54(9) ?
C11 Cr C6' . . 86.67(9) ?
C2' Cr C6' . . 67.00(8) ?
C4' Cr C6' . . 66.69(9) ?
C13 Cr C1' . . 165.52(8) ?
C12 Cr C1' . . 101.05(8) ?
C11 Cr C1' . . 101.82(8) ?
C2' Cr C1' . . 37.43(8) ?
C4' Cr C1' . . 79.57(8) ?
C6' Cr C1' . . 37.46(7) ?
C13 Cr C5' . . 101.29(9) ?
C12 Cr C5' . . 165.57(9) ?
C11 Cr C5' . . 100.88(9) ?
C2' Cr C5' . . 78.86(8) ?
C4' Cr C5' . . 36.82(9) ?
C6' Cr C5' . . 37.02(8) ?
C1' Cr C5' . . 67.29(8) ?
C13 Cr C3' . . 100.70(9) ?
C12 Cr C3' . . 101.88(9) ?
C11 Cr C3' . . 165.16(9) ?
C2' Cr C3' . . 36.87(8) ?
C4' Cr C3' . . 36.92(8) ?
C6' Cr C3' . . 78.55(8) ?
C1' Cr C3' . . 67.01(8) ?
C5' Cr C3' . . 66.27(9) ?
C2 O5 C9 . . 118.91(15) ?
C3 C2 O5 . . 122.59(18) ?
C3 C2 C1' . . 126.27(18) ?
O5 C2 C1' . . 111.14(16) ?
C2 C3 C4 . . 122.13(18) ?
C2 C3 H3 . . 118.9 ?
C4 C3 H3 . . 118.9 ?
C9 C10 C5 . . 118.77(19) ?
C9 C10 C4 . . 119.53(19) ?
C5 C10 C4 . . 121.63(18) ?
O3 C13 Cr . . 179.21(19) ?
O5 C9 C10 . . 122.38(17) ?
O5 C9 C8 . . 115.70(19) ?
C10 C9 C8 . . 121.9(2) ?
O2 C12 Cr . . 179.4(2) ?
C6 C5 C10 . . 119.9(2) ?
C6 C5 H5 . . 120 ?
C10 C5 H5 . . 120 ?
C3' C2' C1' . . 120.78(19) ?
C3' C2' Cr . . 72.30(12) ?
C1' C2' Cr . . 71.73(11) ?
C3' C2' H2' . . 119.6 ?
C1' C2' H2' . . 119.6 ?
Cr C2' H2' . . 128.7 ?
C2' C1' C6' . . 118.15(19) ?
C2' C1' C2 . . 121.01(18) ?
C6' C1' C2 . . 120.83(18) ?
C2' C1' Cr . . 70.84(11) ?
C6' C1' Cr . . 70.99(11) ?
C2 C1' Cr . . 128.43(13) ?
O4 C4 C3 . . 123.10(18) ?
O4 C4 C10 . . 122.58(19) ?
C3 C4 C10 . . 114.29(17) ?
C5' C6' C1' . . 120.8(2) ?
C5' C6' Cr . . 71.90(12) ?
C1' C6' Cr . . 71.55(11) ?
C5' C6' H6' . . 119.6 ?
C1' C6' H6' . . 119.6 ?
Cr C6' H6' . . 129.4 ?
O1 C11 Cr . . 179.00(19) ?
C2' C3' C4' . . 120.1(2) ?
C2' C3' Cr . . 70.83(12) ?
C4' C3' Cr . . 70.90(12) ?
C2' C3' H3' . . 119.9 ?
C4' C3' H3' . . 119.9 ?
Cr C3' H3' . . 131 ?
C7 C8 C9 . . 117.8(2) ?
C7 C8 H8 . . 121.1 ?
C9 C8 H8 . . 121.1 ?
C5' C4' C3' . . 120.2(2) ?
C5' C4' Cr . . 72.06(13) ?
C3' C4' Cr . . 72.17(12) ?
C5' C4' H4' . . 119.9 ?
C3' C4' H4' . . 119.9 ?
Cr C4' H4' . . 128 ?
C4' C5' C6' . . 119.9(2) ?
C4' C5' Cr . . 71.11(12) ?
C6' C5' Cr . . 71.08(11) ?
C4' C5' H5' . . 120 ?
C6' C5' H5' . . 120 ?
Cr C5' H5' . . 130.3 ?
C8 C7 C6 . . 121.5(2) ?
C8 C7 H7 . . 119.2 ?
C6 C7 H7 . . 119.2 ?
C5 C6 C7 . . 120.0(2) ?
C5 C6 H6 . . 120 ?
C7 C6 H6 . . 120 ?

loop_
_geom_bond_atom_site_label_1
_geom_bond_atom_site_label_2
_geom_bond_site_symmetry_2
_geom_bond_distance
_geom_bond_publ_flag
Cr C13 . 1.842(2) ?
Cr C12 . 1.844(2) ?
Cr C11 . 1.847(2) ?
Cr C2' . 2.206(2) ?
Cr C4' . 2.209(2) ?
Cr C6' . 2.211(2) ?
Cr C1' . 2.2180(19) ?
Cr C5' . 2.221(2) ?
Cr C3' . 2.225(2) ?
O5 C2 . 1.358(2) ?
O5 C9 . 1.374(3) ?
O4 C4 . 1.232(2) ?
O3 C13 . 1.153(3) ?
C2 C3 . 1.349(3) ?
C2 C1' . 1.473(3) ?
C3 C4 . 1.446(3) ?
C3 H3 . 0.95 ?
C10 C9 . 1.388(3) ?
C10 C5 . 1.399(3) ?
C10 C4 . 1.469(3) ?
O1 C11 . 1.153(3) ?
C9 C8 . 1.396(3) ?
C12 O2 . 1.155(3) ?
C5 C6 . 1.376(3) ?
C5 H5 . 0.95 ?
C2' C3' . 1.402(3) ?
C2' C1' . 1.420(3) ?
C2' H2' . 0.95 ?
C1' C6' . 1.422(3) ?
C6' C5' . 1.407(3) ?
C6' H6' . 0.95 ?
C3' C4' . 1.404(3) ?
C3' H3' . 0.95 ?
C8 C7 . 1.373(3) ?
C8 H8 . 0.95 ?
C4' C5' . 1.399(3) ?
C4' H4' . 0.95 ?
C5' H5' . 0.95 ?
C7 C6 . 1.393(4) ?
C7 H7 . 0.95 ?
C6 H6 . 0.95 ?

loop_
_geom_torsion_atom_site_label_1
_geom_torsion_atom_site_label_2
_geom_torsion_atom_site_label_3
_geom_torsion_atom_site_label_4
_geom_torsion_site_symmetry_1
_geom_torsion_site_symmetry_2
_geom_torsion_site_symmetry_3
_geom_torsion_site_symmetry_4
_geom_torsion
_geom_torsion_publ_flag
C9 O5 C2 C3 . . . . -3.8(3) ?
C9 O5 C2 C1' . . . . 175.14(15) ?
O5 C2 C3 C4 . . . . 0.1(3) ?
C1' C2 C3 C4 . . . . -178.63(17) ?
C2 O5 C9 C10 . . . . 4.3(3) ?
C2 O5 C9 C8 . . . . -174.35(17) ?
C5 C10 C9 O5 . . . . -178.36(17) ?
C4 C10 C9 O5 . . . . -1.2(3) ?
C5 C10 C9 C8 . . . . 0.2(3) ?
C4 C10 C9 C8 . . . . 177.37(18) ?
C9 C10 C5 C6 . . . . 0.0(3) ?
C4 C10 C5 C6 . . . . -177.10(19) ?
C13 Cr C2' C3' . . . . -29.87(18) ?
C12 Cr C2' C3' . . . . -114.84(14) ?
C11 Cr C2' C3' . . . . 159.22(14) ?
C4' Cr C2' C3' . . . . 28.54(13) ?
C6' Cr C2' C3' . . . . 101.93(14) ?
C1' Cr C2' C3' . . . . 132.14(18) ?
C5' Cr C2' C3' . . . . 65.10(13) ?
C13 Cr C2' C1' . . . . -162.01(13) ?
C12 Cr C2' C1' . . . . 113.01(13) ?
C11 Cr C2' C1' . . . . 27.07(17) ?
C4' Cr C2' C1' . . . . -103.61(13) ?
C6' Cr C2' C1' . . . . -30.22(12) ?
C5' Cr C2' C1' . . . . -67.04(12) ?
C3' Cr C2' C1' . . . . -132.14(18) ?
C3' C2' C1' C6' . . . . -0.5(3) ?
Cr C2' C1' C6' . . . . 54.75(15) ?
C3' C2' C1' C2 . . . . -179.27(17) ?
Cr C2' C1' C2 . . . . -123.97(17) ?
C3' C2' C1' Cr . . . . -55.30(17) ?
C3 C2 C1' C2' . . . . 0.1(3) ?
O5 C2 C1' C2' . . . . -178.79(16) ?
C3 C2 C1' C6' . . . . -178.62(18) ?
O5 C2 C1' C6' . . . . 2.5(2) ?
C3 C2 C1' Cr . . . . -89.2(2) ?
O5 C2 C1' Cr . . . . 91.89(19) ?
C13 Cr C1' C2' . . . . 62.2(4) ?
C12 Cr C1' C2' . . . . -69.43(13) ?
C11 Cr C1' C2' . . . . -161.36(12) ?
C4' Cr C1' C2' . . . . 65.30(12) ?
C6' Cr C1' C2' . . . . 130.39(18) ?
C5' Cr C1' C2' . . . . 101.66(14) ?
C3' Cr C1' C2' . . . . 28.90(12) ?
C13 Cr C1' C6' . . . . -68.2(4) ?
C12 Cr C1' C6' . . . . 160.18(13) ?
C11 Cr C1' C6' . . . . 68.24(14) ?
C2' Cr C1' C6' . . . . -130.39(18) ?
C4' Cr C1' C6' . . . . -65.09(13) ?
C5' Cr C1' C6' . . . . -28.73(13) ?
C3' Cr C1' C6' . . . . -101.49(14) ?
C13 Cr C1' C2 . . . . 177.0(3) ?
C12 Cr C1' C2 . . . . 45.44(19) ?
C11 Cr C1' C2 . . . . -46.49(19) ?
C2' Cr C1' C2 . . . . 114.9(2) ?
C4' Cr C1' C2 . . . . -179.83(19) ?
C6' Cr C1' C2 . . . . -114.7(2) ?
C5' Cr C1' C2 . . . . -143.5(2) ?
C3' Cr C1' C2 . . . . 143.77(19) ?
C2 C3 C4 O4 . . . . -178.92(19) ?
C2 C3 C4 C10 . . . . 2.9(3) ?
C9 C10 C4 O4 . . . . 179.48(18) ?
C5 C10 C4 O4 . . . . -3.4(3) ?
C9 C10 C4 C3 . . . . -2.3(3) ?
C5 C10 C4 C3 . . . . 174.81(18) ?
C2' C1' C6' C5' . . . . -0.1(3) ?
C2 C1' C6' C5' . . . . 178.61(18) ?
Cr C1' C6' C5' . . . . 54.56(17) ?
C2' C1' C6' Cr . . . . -54.68(16) ?
C2 C1' C6' Cr . . . . 124.05(17) ?
C13 Cr C6' C5' . . . . 28.11(19) ?
C12 Cr C6' C5' . . . . -160.94(14) ?
C11 Cr C6' C5' . . . . 113.02(14) ?
C2' Cr C6' C5' . . . . -102.38(15) ?
C4' Cr C6' C5' . . . . -28.79(13) ?
C1' Cr C6' C5' . . . . -132.57(19) ?
C3' Cr C6' C5' . . . . -65.58(14) ?
C13 Cr C6' C1' . . . . 160.68(13) ?
C12 Cr C6' C1' . . . . -28.37(18) ?
C11 Cr C6' C1' . . . . -114.41(13) ?
C2' Cr C6' C1' . . . . 30.19(12) ?
C4' Cr C6' C1' . . . . 103.78(14) ?
C5' Cr C6' C1' . . . . 132.57(19) ?
C3' Cr C6' C1' . . . . 66.99(13) ?
C1' C2' C3' C4' . . . . 2.1(3) ?
Cr C2' C3' C4' . . . . -52.98(17) ?
C1' C2' C3' Cr . . . . 55.03(16) ?
C13 Cr C3' C2' . . . . 158.72(13) ?
C12 Cr C3' C2' . . . . 67.79(14) ?
C11 Cr C3' C2' . . . . -72.2(4) ?
C4' Cr C3' C2' . . . . -133.0(2) ?
C6' Cr C3' C2' . . . . -66.76(13) ?
C1' Cr C3' C2' . . . . -29.31(12) ?
C5' Cr C3' C2' . . . . -103.55(14) ?
C13 Cr C3' C4' . . . . -68.25(15) ?
C12 Cr C3' C4' . . . . -159.19(14) ?
C11 Cr C3' C4' . . . . 60.8(4) ?
C2' Cr C3' C4' . . . . 133.0(2) ?
C6' Cr C3' C4' . . . . 66.26(13) ?
C1' Cr C3' C4' . . . . 103.72(14) ?
C5' Cr C3' C4' . . . . 29.48(13) ?
O5 C9 C8 C7 . . . . 178.69(19) ?
C10 C9 C8 C7 . . . . 0.0(3) ?
C2' C3' C4' C5' . . . . -2.9(3) ?
Cr C3' C4' C5' . . . . -55.84(18) ?
C2' C3' C4' Cr . . . . 52.95(17) ?
C13 Cr C4' C5' . . . . -114.93(14) ?
C12 Cr C4' C5' . . . . 161.05(14) ?
C11 Cr C4' C5' . . . . -30.55(19) ?
C2' Cr C4' C5' . . . . 102.77(14) ?
C6' Cr C4' C5' . . . . 28.94(13) ?
C1' Cr C4' C5' . . . . 65.85(13) ?
C3' Cr C4' C5' . . . . 131.3(2) ?
C13 Cr C4' C3' . . . . 113.80(14) ?
C12 Cr C4' C3' . . . . 29.78(19) ?
C11 Cr C4' C3' . . . . -161.82(14) ?
C2' Cr C4' C3' . . . . -28.50(13) ?
C6' Cr C4' C3' . . . . -102.33(14) ?
C1' Cr C4' C3' . . . . -65.42(13) ?
C5' Cr C4' C3' . . . . -131.3(2) ?
C3' C4' C5' C6' . . . . 2.2(3) ?
Cr C4' C5' C6' . . . . -53.67(18) ?
C3' C4' C5' Cr . . . . 55.89(17) ?
C1' C6' C5' C4' . . . . -0.7(3) ?
Cr C6' C5' C4' . . . . 53.69(18) ?
C1' C6' C5' Cr . . . . -54.40(17) ?
C13 Cr C5' C4' . . . . 67.28(14) ?
C12 Cr C5' C4' . . . . -65.8(4) ?
C11 Cr C5' C4' . . . . 158.24(14) ?
C2' Cr C5' C4' . . . . -66.03(13) ?
C6' Cr C5' C4' . . . . -132.4(2) ?
C1' Cr C5' C4' . . . . -103.38(14) ?
C3' Cr C5' C4' . . . . -29.55(13) ?
C13 Cr C5' C6' . . . . -160.28(13) ?
C12 Cr C5' C6' . . . . 66.6(4) ?
C11 Cr C5' C6' . . . . -69.33(14) ?
C2' Cr C5' C6' . . . . 66.40(13) ?
C4' Cr C5' C6' . . . . 132.4(2) ?
C1' Cr C5' C6' . . . . 29.05(12) ?
C3' Cr C5' C6' . . . . 102.88(14) ?
C9 C8 C7 C6 . . . . -0.5(3) ?
C10 C5 C6 C7 . . . . -0.4(3) ?
C8 C7 C6 C5 . . . . 0.7(4) ?
